data_2228250
loop_
_publ_author_name
'Loughrey, Bradley T.'
'Williams, Michael L.'
'Healy, Peter C.'

_publ_section_title
;
 (\h^5^-Pentamethylcyclopentadienyl)(\h^6^-4-phenylbutan-2-one)ruthenium(II)
 tetraphenylborate
;
_journal_coeditor_code BV2166
_journal_issue 12
_journal_name_full 'Acta Crystallographica Section E'
_journal_page_first m1564
_journal_paper_doi 10.1107/S1600536810046064
_journal_volume 66
_journal_year 2010
_chemical_formula_iupac '[Ru (C10 H15) (C10 H12 O)] (C24 H20 B)'
_chemical_formula_moiety 'C20 H27 O Ru +, C24 H20 B -'
_chemical_formula_sum 'C44 H47 B O Ru'
_chemical_formula_weight 703.70
_chemical_name_systematic
;
(\h^5^-Pentamethylcyclopentadienyl)(\h^6^-4-phenylbutan-2-one)ruthenium(II)
tetraphenylborate
;
_space_group_IT_number 14
_symmetry_cell_setting monoclinic
_symmetry_space_group_name_Hall '-P 2yn'
_symmetry_space_group_name_H-M 'P 1 21/n 1'
_atom_sites_solution_hydrogens geom
_atom_sites_solution_primary direct
_atom_sites_solution_secondary difmap
_cell_angle_alpha 90
_cell_angle_beta 92.3780(10)
_cell_angle_gamma 90
_cell_formula_units_Z 4
_cell_length_a 13.1659(2)
_cell_length_b 19.7064(2)
_cell_length_c 14.3720(2)
_cell_measurement_reflns_used 15293
_cell_measurement_temperature 200
_cell_measurement_theta_max 32.2110
_cell_measurement_theta_min 3.0909
_cell_volume 3725.64(9)
_computing_cell_refinement 'CrysAlis Pro (Oxford Diffraction, 2010)'
_computing_data_collection 'CrysAlis Pro (Oxford Diffraction, 2010)'
_computing_data_reduction 'CrysAlis Pro (Oxford Diffraction, 2010)'
_computing_molecular_graphics 'ORTEP-3 for Windows (Farrugia, 1997)'
_computing_publication_material 'PLATON (Spek, 2009) and publCIF (Westrip, 2010)'
_computing_structure_refinement 'SHELXL97 (Sheldrick, 2008)'
_computing_structure_solution 'SIR97 (Altomare <i>et al.</i>, 1999)'
_diffrn_ambient_temperature 200
_diffrn_detector_area_resol_mean 16.0774
_diffrn_measured_fraction_theta_full 0.998
_diffrn_measured_fraction_theta_max 0.998
_diffrn_measurement_device_type 'Oxford Diffraction Gemini S Ultra'
_diffrn_measurement_method '\w and \f'
_diffrn_radiation_monochromator graphite
_diffrn_radiation_source 'Enhance (Mo) X-ray Source'
_diffrn_radiation_type MoK\a
_diffrn_radiation_wavelength 0.71070
_diffrn_reflns_av_R_equivalents 0.0163
_diffrn_reflns_av_sigmaI/netI 0.0230
_diffrn_reflns_limit_h_max 17
_diffrn_reflns_limit_h_min -15
_diffrn_reflns_limit_k_max 12
_diffrn_reflns_limit_k_min -25
_diffrn_reflns_limit_l_max 8
_diffrn_reflns_limit_l_min -18
_diffrn_reflns_number 20468
_diffrn_reflns_theta_full 27.50
_diffrn_reflns_theta_max 27.50
_diffrn_reflns_theta_min 3.10
_diffrn_standards_decay_% 0
_diffrn_standards_number 0
_exptl_absorpt_coefficient_mu 0.452
_exptl_absorpt_correction_T_max 0.907
_exptl_absorpt_correction_T_min 0.836
_exptl_absorpt_correction_type multi-scan
_exptl_absorpt_process_details
;
(CrysAlis Pro; Oxford Diffraction, 2010)
;
_exptl_crystal_colour colourless
_exptl_crystal_density_diffrn 1.255
_exptl_crystal_density_method 'not measured'
_exptl_crystal_description block
_exptl_crystal_F_000 1472
_exptl_crystal_size_max 0.41
_exptl_crystal_size_mid 0.32
_exptl_crystal_size_min 0.22
_refine_diff_density_max 0.538
_refine_diff_density_min -0.546
_refine_ls_extinction_method none
_refine_ls_goodness_of_fit_ref 1.101
_refine_ls_hydrogen_treatment constr
_refine_ls_matrix_type full
_refine_ls_number_parameters 424
_refine_ls_number_reflns 8549
_refine_ls_number_restraints 0
_refine_ls_restrained_S_all 1.101
_refine_ls_R_factor_all 0.0332
_refine_ls_R_factor_gt 0.0252
_refine_ls_shift/su_max 0.001
_refine_ls_shift/su_mean 0.000
_refine_ls_structure_factor_coef Fsqd
_refine_ls_weighting_details 'calc w=1/[\s^2^(Fo^2^)+(0.0396P)^2^+0.1643P] where P=(Fo^2^+2Fc^2^)/3'
_refine_ls_weighting_scheme calc
_refine_ls_wR_factor_gt 0.0671
_refine_ls_wR_factor_ref 0.0687
_reflns_number_gt 7103
_reflns_number_total 8549
_reflns_threshold_expression I>2\s(I)
_cod_data_source_file bv2166.cif
_cod_data_source_block I
_cod_original_sg_symbol_H-M 'P 21/n'
_cod_database_code 2228250
_cod_database_fobs_code 2228250

loop_
_symmetry_equiv_pos_site_id
_symmetry_equiv_pos_as_xyz
1 x,y,z
2 1/2-x,1/2+y,1/2-z
3 -x,-y,-z
4 1/2+x,1/2-y,1/2+z

loop_
_atom_site_aniso_label
_atom_site_aniso_U_11
_atom_site_aniso_U_22
_atom_site_aniso_U_33
_atom_site_aniso_U_12
_atom_site_aniso_U_13
_atom_site_aniso_U_23
Ru 0.02470(10) 0.02620(10) 0.02350(10) -0.00510(10) 0.00570(10) -0.00320(10)
O19 0.0548(10) 0.0756(10) 0.0578(9) 0.0044(8) -0.0102(7) -0.0266(8)
C1 0.0303(8) 0.0298(8) 0.0252(7) -0.0038(6) 0.0091(6) 0.0007(6)
C2 0.0248(8) 0.0318(8) 0.0291(8) -0.0038(6) 0.0062(6) 0.0032(6)
C3 0.0251(8) 0.0293(8) 0.0360(8) -0.0046(6) 0.0069(6) 0.0020(6)
C4 0.0253(8) 0.0308(8) 0.0316(8) -0.0052(6) 0.0060(6) 0.0013(6)
C5 0.0279(8) 0.0294(8) 0.0294(8) -0.0011(6) 0.0091(6) 0.0038(6)
C6 0.0484(11) 0.0393(9) 0.0288(8) -0.0027(8) 0.0069(7) -0.0060(7)
C7 0.0355(10) 0.0458(10) 0.0400(9) -0.0005(8) -0.0017(7) 0.0063(8)
C8 0.0383(10) 0.0293(9) 0.0630(12) -0.0031(8) 0.0052(9) -0.0037(8)
C9 0.0328(10) 0.0456(10) 0.0469(10) -0.0116(8) -0.0025(8) -0.0019(8)
C10 0.0364(10) 0.0413(10) 0.0491(10) 0.0063(8) 0.0081(8) 0.0057(8)
C11 0.0275(8) 0.0370(9) 0.0267(7) -0.0097(7) 0.0074(6) -0.0004(6)
C12 0.0343(10) 0.0371(10) 0.0546(11) 0.0014(8) 0.0227(8) 0.0030(8)
C13 0.0680(14) 0.0399(10) 0.0525(12) -0.0231(10) 0.0395(11) -0.0219(9)
C14 0.0508(12) 0.0801(15) 0.0254(9) -0.0281(11) 0.0093(8) -0.0056(9)
C15 0.0383(10) 0.0628(12) 0.0324(9) -0.0071(9) 0.0021(7) 0.0164(9)
C16 0.0386(9) 0.0308(8) 0.0338(8) -0.0064(7) 0.0112(7) 0.0034(7)
C17 0.0375(10) 0.0758(14) 0.0329(9) -0.0224(10) 0.0001(7) 0.0000(9)
C18 0.0318(9) 0.0435(10) 0.0419(9) -0.0103(8) 0.0013(7) -0.0047(8)
C19 0.0363(10) 0.0332(9) 0.0544(11) -0.0016(8) -0.0089(8) -0.0020(8)
C20 0.0420(13) 0.0947(19) 0.0840(17) -0.0256(13) -0.0093(12) -0.0062(14)
C21 0.0275(8) 0.0217(7) 0.0260(7) -0.0024(6) 0.0023(6) 0.0022(6)
C22 0.0318(8) 0.0270(8) 0.0279(7) -0.0028(6) 0.0013(6) -0.0011(6)
C23 0.0351(9) 0.0289(8) 0.0362(9) -0.0044(7) 0.0088(7) -0.0065(7)
C24 0.0284(9) 0.0245(8) 0.0537(10) -0.0006(7) 0.0085(7) -0.0017(7)
C25 0.0290(9) 0.0340(9) 0.0415(9) 0.0004(7) -0.0030(7) 0.0092(7)
C26 0.0326(9) 0.0341(9) 0.0267(8) 0.0005(7) 0.0011(6) 0.0035(6)
C27 0.0327(9) 0.0268(7) 0.0241(7) -0.0007(7) 0.0024(6) -0.0040(6)
C28 0.0381(9) 0.0295(8) 0.0258(7) -0.0009(7) 0.0011(6) -0.0016(6)
C29 0.0566(12) 0.0320(9) 0.0332(9) -0.0041(8) 0.0040(8) 0.0040(7)
C30 0.0596(13) 0.0386(10) 0.0487(11) -0.0145(9) 0.0165(9) 0.0030(8)
C31 0.0360(10) 0.0443(11) 0.0626(12) -0.0070(8) 0.0122(9) -0.0022(9)
C32 0.0356(10) 0.0311(8) 0.0469(10) -0.0003(7) 0.0049(8) 0.0008(7)
C33 0.0285(8) 0.0331(8) 0.0269(7) 0.0088(7) 0.0025(6) -0.0001(6)
C34 0.0357(10) 0.0521(11) 0.0336(9) 0.0059(8) -0.0045(7) -0.0026(8)
C35 0.0388(11) 0.0869(16) 0.0317(9) 0.0182(11) -0.0067(8) -0.0035(10)
C36 0.0507(12) 0.0918(17) 0.0284(9) 0.0390(12) 0.0054(8) 0.0139(10)
C37 0.0634(14) 0.0550(12) 0.0445(11) 0.0292(11) 0.0206(10) 0.0215(9)
C38 0.0460(11) 0.0374(9) 0.0340(9) 0.0116(8) 0.0088(7) 0.0057(7)
C39 0.0302(8) 0.0253(7) 0.0231(7) 0.0018(6) -0.0012(6) 0.0021(6)
C40 0.0355(9) 0.0367(9) 0.0424(9) -0.0021(8) 0.0063(7) -0.0064(7)
C41 0.0431(11) 0.0381(10) 0.0582(12) -0.0082(8) -0.0027(9) -0.0128(8)
C42 0.0525(12) 0.0370(10) 0.0419(10) 0.0038(9) -0.0036(8) -0.0134(8)
C43 0.0400(10) 0.0413(10) 0.0363(9) 0.0076(8) 0.0050(7) -0.0070(7)
C44 0.0318(9) 0.0332(8) 0.0349(8) 0.0015(7) 0.0012(7) -0.0035(7)
B 0.0283(9) 0.0261(8) 0.0228(8) 0.0019(7) 0.0007(6) 0.0002(6)

loop_
_atom_site_type_symbol
_atom_site_label
_atom_site_fract_x
_atom_site_fract_y
_atom_site_fract_z
_atom_site_U_iso_or_equiv
_atom_site_thermal_displace_type
_atom_site_calc_flag
_atom_site_refinement_flags
_atom_site_occupancy
Ru Ru 0.553160(10) 0.147710(10) 0.231540(10) 0.02470(10) Uani . . 1.000
O O19 0.19486(12) -0.00976(8) 0.05380(11) 0.0631(6) Uani . . 1.000
C C1 0.61274(13) 0.13342(8) 0.09337(11) 0.0282(4) Uani . . 1.000
C C2 0.56126(12) 0.19729(8) 0.09612(11) 0.0284(5) Uani . . 1.000
C C3 0.61217(12) 0.23839(8) 0.16627(11) 0.0300(5) Uani . . 1.000
C C4 0.69582(12) 0.20024(8) 0.20580(11) 0.0291(5) Uani . . 1.000
C C5 0.69633(12) 0.13513(8) 0.16034(11) 0.0287(5) Uani . . 1.000
C C6 0.58693(15) 0.07559(9) 0.02864(11) 0.0387(5) Uani . . 1.000
C C7 0.47463(14) 0.21912(9) 0.03281(12) 0.0405(6) Uani . . 1.000
C C8 0.58342(15) 0.30941(9) 0.19115(14) 0.0435(6) Uani . . 1.000
C C9 0.77350(14) 0.22424(9) 0.27776(13) 0.0419(6) Uani . . 1.000
C C10 0.77516(14) 0.08114(9) 0.17554(13) 0.0421(6) Uani . . 1.000
C C11 0.40664(12) 0.09177(8) 0.24079(11) 0.0302(5) Uani . . 1.000
C C12 0.39532(15) 0.15832(9) 0.27675(14) 0.0414(6) Uani . . 1.000
C C13 0.46368(18) 0.18242(10) 0.34902(14) 0.0524(7) Uani . . 1.000
C C14 0.54139(17) 0.14065(12) 0.38474(12) 0.0519(7) Uani . . 1.000
C C15 0.55284(14) 0.07558(11) 0.34985(12) 0.0445(6) Uani . . 1.000
C C16 0.48612(14) 0.05140(8) 0.27914(11) 0.0341(5) Uani . . 1.000
C C17 0.33680(15) 0.06448(12) 0.16405(12) 0.0488(6) Uani . . 1.000
C C18 0.23631(14) 0.04201(9) 0.20012(12) 0.0391(5) Uani . . 1.000
C C19 0.16669(14) 0.00779(9) 0.12875(14) 0.0416(6) Uani . . 1.000
C C20 0.05998(18) -0.00489(15) 0.15720(19) 0.0739(10) Uani . . 1.000
C C21 -0.00388(12) 0.34793(7) 0.19919(10) 0.0250(4) Uani . . 1.000
C C22 -0.02878(13) 0.36758(8) 0.28945(11) 0.0289(4) Uani . . 1.000
C C23 -0.12081(13) 0.39848(8) 0.30875(11) 0.0332(5) Uani . . 1.000
C C24 -0.19288(13) 0.41071(8) 0.23771(13) 0.0354(5) Uani . . 1.000
C C25 -0.17137(13) 0.39159(8) 0.14789(12) 0.0350(5) Uani . . 1.000
C C26 -0.07942(13) 0.36100(8) 0.12939(11) 0.0311(5) Uani . . 1.000
C C27 0.18052(12) 0.37759(8) 0.13734(10) 0.0278(4) Uani . . 1.000
C C28 0.14028(13) 0.43584(8) 0.09393(10) 0.0311(5) Uani . . 1.000
C C29 0.20017(16) 0.48550(9) 0.05478(12) 0.0405(6) Uani . . 1.000
C C30 0.30419(17) 0.47859(10) 0.05630(14) 0.0486(7) Uani . . 1.000
C C31 0.34797(15) 0.42240(10) 0.09943(15) 0.0474(6) Uani . . 1.000
C C32 0.28726(14) 0.37357(9) 0.13994(13) 0.0378(5) Uani . . 1.000
C C33 0.15746(12) 0.28317(8) 0.27402(10) 0.0295(4) Uani . . 1.000
C C34 0.21760(14) 0.32051(10) 0.33815(12) 0.0406(6) Uani . . 1.000
C C35 0.25258(15) 0.29418(13) 0.42355(13) 0.0527(7) Uani . . 1.000
C C36 0.22896(17) 0.22937(13) 0.44790(13) 0.0569(8) Uani . . 1.000
C C37 0.16987(18) 0.19048(11) 0.38736(14) 0.0538(7) Uani . . 1.000
C C38 0.13437(15) 0.21704(9) 0.30198(12) 0.0389(6) Uani . . 1.000
C C39 0.10006(12) 0.25499(7) 0.09834(10) 0.0263(4) Uani . . 1.000
C C40 0.01493(14) 0.21305(9) 0.08473(12) 0.0381(5) Uani . . 1.000
C C41 0.01377(16) 0.15765(9) 0.02438(15) 0.0466(6) Uani . . 1.000
C C42 0.09801(16) 0.14178(9) -0.02492(13) 0.0440(6) Uani . . 1.000
C C43 0.18323(14) 0.18193(9) -0.01415(12) 0.0391(6) Uani . . 1.000
C C44 0.18349(13) 0.23738(8) 0.04559(11) 0.0333(5) Uani . . 1.000
B B 0.10817(14) 0.31626(9) 0.17692(11) 0.0257(5) Uani . . 1.000
H H6A 0.60050 0.03380 0.05970 0.0460 Uiso . . 1.000
H H6B 0.62700 0.07860 -0.02470 0.0460 Uiso . . 1.000
H H6C 0.51690 0.07770 0.00990 0.0460 Uiso . . 1.000
H H7A 0.43160 0.18140 0.01930 0.0490 Uiso . . 1.000
H H7B 0.50010 0.23620 -0.02340 0.0490 Uiso . . 1.000
H H7C 0.43710 0.25360 0.06220 0.0490 Uiso . . 1.000
H H8A 0.61310 0.32060 0.25050 0.0520 Uiso . . 1.000
H H8B 0.51150 0.31280 0.19280 0.0520 Uiso . . 1.000
H H8C 0.60740 0.33990 0.14580 0.0520 Uiso . . 1.000
H H9A 0.80030 0.18640 0.31160 0.0500 Uiso . . 1.000
H H9B 0.74250 0.25460 0.31930 0.0500 Uiso . . 1.000
H H9C 0.82690 0.24680 0.24790 0.0500 Uiso . . 1.000
H H10A 0.80160 0.08310 0.23800 0.0510 Uiso . . 1.000
H H10B 0.74530 0.03790 0.16410 0.0510 Uiso . . 1.000
H H10C 0.82860 0.08810 0.13420 0.0510 Uiso . . 1.000
H H12 0.34220 0.18680 0.25280 0.0500 Uiso . . 1.000
H H13 0.45630 0.22700 0.37280 0.0630 Uiso . . 1.000
H H14 0.58660 0.15670 0.43310 0.0620 Uiso . . 1.000
H H15 0.60610 0.04740 0.37400 0.0530 Uiso . . 1.000
H H16 0.49470 0.00660 0.25640 0.0410 Uiso . . 1.000
H H17A 0.36850 0.02680 0.13600 0.0580 Uiso . . 1.000
H H17B 0.32490 0.09900 0.11880 0.0580 Uiso . . 1.000
H H18A 0.20240 0.08090 0.22270 0.0470 Uiso . . 1.000
H H18B 0.24950 0.01110 0.24990 0.0470 Uiso . . 1.000
H H20A 0.01500 -0.00300 0.10380 0.0890 Uiso . . 1.000
H H20B 0.04130 0.02880 0.20060 0.0890 Uiso . . 1.000
H H20C 0.05610 -0.04850 0.18510 0.0890 Uiso . . 1.000
H H22 0.01920 0.35950 0.33940 0.0350 Uiso . . 1.000
H H23 -0.13420 0.41120 0.37080 0.0400 Uiso . . 1.000
H H24 -0.25570 0.43180 0.25030 0.0420 Uiso . . 1.000
H H25 -0.22010 0.39950 0.09850 0.0420 Uiso . . 1.000
H H26 -0.06700 0.34840 0.06710 0.0370 Uiso . . 1.000
H H28 0.06860 0.44170 0.09110 0.0370 Uiso . . 1.000
H H29 0.16910 0.52440 0.02680 0.0490 Uiso . . 1.000
H H30 0.34530 0.51190 0.02830 0.0580 Uiso . . 1.000
H H31 0.41970 0.41710 0.10140 0.0570 Uiso . . 1.000
H H32 0.31930 0.33600 0.17050 0.0450 Uiso . . 1.000
H H34 0.23530 0.36580 0.32280 0.0490 Uiso . . 1.000
H H35 0.29310 0.32150 0.46500 0.0630 Uiso . . 1.000
H H36 0.25300 0.21130 0.50600 0.0680 Uiso . . 1.000
H H37 0.15310 0.14530 0.40370 0.0650 Uiso . . 1.000
H H38 0.09330 0.18940 0.26150 0.0470 Uiso . . 1.000
H H40 -0.04430 0.22270 0.11780 0.0460 Uiso . . 1.000
H H41 -0.04570 0.13060 0.01730 0.0560 Uiso . . 1.000
H H42 0.09730 0.10380 -0.06570 0.0530 Uiso . . 1.000
H H43 0.24200 0.17170 -0.04760 0.0470 Uiso . . 1.000
H H44 0.24290 0.26470 0.05100 0.0400 Uiso . . 1.000

loop_
_atom_type_symbol
_atom_type_description
_atom_type_scat_dispersion_real
_atom_type_scat_dispersion_imag
_atom_type_scat_source
Ru Ru -1.2594 0.8363 'International Tables Vol C Tables 4.2.6.8 and 6.1.1.4'
O O 0.0106 0.0060 'International Tables Vol C Tables 4.2.6.8 and 6.1.1.4'
B B 0.0013 0.0007 'International Tables Vol C Tables 4.2.6.8 and 6.1.1.4'
H H 0.0000 0.0000 'International Tables Vol C Tables 4.2.6.8 and 6.1.1.4'
C C 0.0033 0.0016 'International Tables Vol C Tables 4.2.6.8 and 6.1.1.4'

loop_
_geom_angle_atom_site_label_1
_geom_angle_atom_site_label_2
_geom_angle_atom_site_label_3
_geom_angle_site_symmetry_1
_geom_angle_site_symmetry_2
_geom_angle_site_symmetry_3
_geom_angle
_geom_angle_publ_flag
C1 Ru C2 . . . 38.25(6) no
C1 Ru C3 . . . 64.26(6) no
C1 Ru C4 . . . 64.16(6) no
C1 Ru C5 . . . 38.17(6) no
C1 Ru C11 . . . 109.56(6) no
C1 Ru C12 . . . 131.03(7) no
C1 Ru C13 . . . 163.54(7) no
C1 Ru C14 . . . 159.60(7) no
C1 Ru C15 . . . 128.85(7) no
C1 Ru C16 . . . 109.48(6) no
C2 Ru C3 . . . 38.48(6) no
C2 Ru C4 . . . 64.15(6) no
C2 Ru C5 . . . 63.94(6) no
C2 Ru C11 . . . 110.39(6) no
C2 Ru C12 . . . 107.49(7) no
C2 Ru C13 . . . 126.18(7) no
C2 Ru C14 . . . 157.01(7) no
C2 Ru C15 . . . 166.45(7) no
C2 Ru C16 . . . 133.93(6) no
C3 Ru C4 . . . 38.27(6) no
C3 Ru C5 . . . 64.10(6) no
C3 Ru C11 . . . 139.15(6) no
C3 Ru C12 . . . 113.91(6) no
C3 Ru C13 . . . 106.66(7) no
C3 Ru C14 . . . 121.35(7) no
C3 Ru C15 . . . 150.37(6) no
C3 Ru C16 . . . 172.41(6) no
C4 Ru C5 . . . 38.34(6) no
C4 Ru C11 . . . 173.61(6) no
C4 Ru C12 . . . 145.85(6) no
C4 Ru C13 . . . 118.14(7) no
C4 Ru C14 . . . 107.05(7) no
C4 Ru C15 . . . 117.50(6) no
C4 Ru C16 . . . 144.44(6) no
C5 Ru C11 . . . 137.16(6) no
C5 Ru C12 . . . 169.20(7) no
C5 Ru C13 . . . 152.53(7) no
C5 Ru C14 . . . 123.52(7) no
C5 Ru C15 . . . 108.31(6) no
C5 Ru C16 . . . 114.10(6) no
C11 Ru C12 . . . 37.27(6) no
C11 Ru C13 . . . 67.49(7) no
C11 Ru C14 . . . 79.26(7) no
C11 Ru C15 . . . 66.93(6) no
C11 Ru C16 . . . 36.96(6) no
C12 Ru C13 . . . 37.68(8) no
C12 Ru C14 . . . 67.00(8) no
C12 Ru C15 . . . 78.68(7) no
C12 Ru C16 . . . 66.35(7) no
C13 Ru C14 . . . 36.73(8) no
C13 Ru C15 . . . 66.04(7) no
C13 Ru C16 . . . 78.29(7) no
C14 Ru C15 . . . 36.47(8) no
C14 Ru C16 . . . 66.06(7) no
C15 Ru C16 . . . 36.82(7) no
Ru C1 C2 . . . 70.91(9) no
Ru C1 C5 . . . 71.38(9) no
Ru C1 C6 . . . 125.51(12) no
C2 C1 C5 . . . 108.21(14) no
C2 C1 C6 . . . 126.13(15) no
C5 C1 C6 . . . 125.61(15) no
Ru C2 C1 . . . 70.84(9) no
Ru C2 C3 . . . 70.47(9) no
Ru C2 C7 . . . 127.43(11) no
C1 C2 C3 . . . 107.90(14) no
C1 C2 C7 . . . 125.98(14) no
C3 C2 C7 . . . 125.98(14) no
Ru C3 C2 . . . 71.05(9) no
Ru C3 C4 . . . 71.35(9) no
Ru C3 C8 . . . 124.49(12) no
C2 C3 C4 . . . 108.13(14) no
C2 C3 C8 . . . 125.40(15) no
C4 C3 C8 . . . 126.46(15) no
Ru C4 C3 . . . 70.37(9) no
Ru C4 C5 . . . 71.07(9) no
Ru C4 C9 . . . 126.69(12) no
C3 C4 C5 . . . 107.81(14) no
C3 C4 C9 . . . 126.81(14) no
C5 C4 C9 . . . 125.29(14) no
Ru C5 C1 . . . 70.44(9) no
Ru C5 C4 . . . 70.59(9) no
Ru C5 C10 . . . 128.02(12) no
C1 C5 C4 . . . 107.94(14) no
C1 C5 C10 . . . 126.20(15) no
C4 C5 C10 . . . 125.71(14) no
Ru C11 C12 . . . 70.69(10) no
Ru C11 C16 . . . 70.86(9) no
Ru C11 C17 . . . 129.51(12) no
C12 C11 C16 . . . 117.83(15) no
C12 C11 C17 . . . 121.77(16) no
C16 C11 C17 . . . 120.41(15) no
Ru C12 C11 . . . 72.05(10) no
Ru C12 C13 . . . 70.95(12) no
C11 C12 C13 . . . 119.99(17) no
Ru C13 C12 . . . 71.38(11) no
Ru C13 C14 . . . 72.06(12) no
C12 C13 C14 . . . 120.16(18) no
Ru C14 C13 . . . 71.21(11) no
Ru C14 C15 . . . 71.70(10) no
C13 C14 C15 . . . 120.11(18) no
Ru C15 C14 . . . 71.83(11) no
Ru C15 C16 . . . 71.48(10) no
C14 C15 C16 . . . 120.20(18) no
Ru C16 C11 . . . 72.19(9) no
Ru C16 C15 . . . 71.70(11) no
C11 C16 C15 . . . 121.72(16) no
C11 C17 C18 . . . 111.78(14) no
C17 C18 C19 . . . 114.54(15) no
O19 C19 C18 . . . 122.43(17) no
O19 C19 C20 . . . 121.50(19) no
C18 C19 C20 . . . 116.05(18) no
C1 C6 H6A . . . 109.00 no
C1 C6 H6B . . . 109.00 no
C1 C6 H6C . . . 110.00 no
H6A C6 H6B . . . 109.00 no
H6A C6 H6C . . . 109.00 no
H6B C6 H6C . . . 109.00 no
C2 C7 H7A . . . 109.00 no
C2 C7 H7B . . . 109.00 no
C2 C7 H7C . . . 109.00 no
H7A C7 H7B . . . 109.00 no
H7A C7 H7C . . . 110.00 no
H7B C7 H7C . . . 109.00 no
C3 C8 H8A . . . 109.00 no
C3 C8 H8B . . . 109.00 no
C3 C8 H8C . . . 109.00 no
H8A C8 H8B . . . 110.00 no
H8A C8 H8C . . . 109.00 no
H8B C8 H8C . . . 109.00 no
C4 C9 H9A . . . 109.00 no
C4 C9 H9B . . . 109.00 no
C4 C9 H9C . . . 109.00 no
H9A C9 H9B . . . 109.00 no
H9A C9 H9C . . . 109.00 no
H9B C9 H9C . . . 110.00 no
C5 C10 H10A . . . 110.00 no
C5 C10 H10B . . . 109.00 no
C5 C10 H10C . . . 109.00 no
H10A C10 H10B . . . 109.00 no
H10A C10 H10C . . . 109.00 no
H10B C10 H10C . . . 109.00 no
Ru C12 H12 . . . 129.00 no
C11 C12 H12 . . . 120.00 no
C13 C12 H12 . . . 120.00 no
Ru C13 H13 . . . 129.00 no
C12 C13 H13 . . . 120.00 no
C14 C13 H13 . . . 120.00 no
Ru C14 H14 . . . 130.00 no
C13 C14 H14 . . . 120.00 no
C15 C14 H14 . . . 120.00 no
Ru C15 H15 . . . 129.00 no
C14 C15 H15 . . . 120.00 no
C16 C15 H15 . . . 120.00 no
Ru C16 H16 . . . 129.00 no
C11 C16 H16 . . . 119.00 no
C15 C16 H16 . . . 119.00 no
C11 C17 H17A . . . 109.00 no
C11 C17 H17B . . . 109.00 no
C18 C17 H17A . . . 109.00 no
C18 C17 H17B . . . 109.00 no
H17A C17 H17B . . . 109.00 no
C17 C18 H18A . . . 108.00 no
C17 C18 H18B . . . 108.00 no
C19 C18 H18A . . . 108.00 no
C19 C18 H18B . . . 108.00 no
H18A C18 H18B . . . 109.00 no
C19 C20 H20A . . . 109.00 no
C19 C20 H20B . . . 109.00 no
C19 C20 H20C . . . 109.00 no
H20A C20 H20B . . . 109.00 no
H20A C20 H20C . . . 109.00 no
H20B C20 H20C . . . 110.00 no
C22 C21 C26 . . . 115.00(14) no
C22 C21 B . . . 121.96(13) no
C26 C21 B . . . 122.94(13) no
C21 C22 C23 . . . 122.81(15) no
C22 C23 C24 . . . 120.23(15) no
C23 C24 C25 . . . 118.62(16) no
C24 C25 C26 . . . 120.69(16) no
C21 C26 C25 . . . 122.64(15) no
C28 C27 C32 . . . 114.66(15) no
C28 C27 B . . . 122.66(14) no
C32 C27 B . . . 122.59(14) no
C27 C28 C29 . . . 123.16(16) no
C28 C29 C30 . . . 120.33(17) no
C29 C30 C31 . . . 118.85(18) no
C30 C31 C32 . . . 120.29(18) no
C27 C32 C31 . . . 122.67(17) no
C34 C33 C38 . . . 115.08(15) no
C34 C33 B . . . 122.80(14) no
C38 C33 B . . . 121.89(14) no
C33 C34 C35 . . . 122.81(18) no
C34 C35 C36 . . . 120.29(19) no
C35 C36 C37 . . . 119.23(19) no
C36 C37 C38 . . . 120.4(2) no
C33 C38 C37 . . . 122.14(17) no
C40 C39 C44 . . . 114.74(14) no
C40 C39 B . . . 123.72(14) no
C44 C39 B . . . 121.30(14) no
C39 C40 C41 . . . 122.51(17) no
C40 C41 C42 . . . 120.66(18) no
C41 C42 C43 . . . 118.81(17) no
C42 C43 C44 . . . 120.17(17) no
C39 C44 C43 . . . 123.10(15) no
C23 C22 H22 . . . 119.00 no
C21 C22 H22 . . . 119.00 no
C22 C23 H23 . . . 120.00 no
C24 C23 H23 . . . 120.00 no
C25 C24 H24 . . . 121.00 no
C23 C24 H24 . . . 121.00 no
C24 C25 H25 . . . 120.00 no
C26 C25 H25 . . . 120.00 no
C21 C26 H26 . . . 119.00 no
C25 C26 H26 . . . 119.00 no
C29 C28 H28 . . . 118.00 no
C27 C28 H28 . . . 118.00 no
C28 C29 H29 . . . 120.00 no
C30 C29 H29 . . . 120.00 no
C29 C30 H30 . . . 121.00 no
C31 C30 H30 . . . 121.00 no
C32 C31 H31 . . . 120.00 no
C30 C31 H31 . . . 120.00 no
C27 C32 H32 . . . 119.00 no
C31 C32 H32 . . . 119.00 no
C33 C34 H34 . . . 119.00 no
C35 C34 H34 . . . 119.00 no
C36 C35 H35 . . . 120.00 no
C34 C35 H35 . . . 120.00 no
C35 C36 H36 . . . 120.00 no
C37 C36 H36 . . . 120.00 no
C38 C37 H37 . . . 120.00 no
C36 C37 H37 . . . 120.00 no
C33 C38 H38 . . . 119.00 no
C37 C38 H38 . . . 119.00 no
C39 C40 H40 . . . 119.00 no
C41 C40 H40 . . . 119.00 no
C42 C41 H41 . . . 120.00 no
C40 C41 H41 . . . 120.00 no
C41 C42 H42 . . . 121.00 no
C43 C42 H42 . . . 121.00 no
C42 C43 H43 . . . 120.00 no
C44 C43 H43 . . . 120.00 no
C43 C44 H44 . . . 118.00 no
C39 C44 H44 . . . 118.00 no
C21 B C33 . . . 108.06(12) no
C21 B C39 . . . 112.13(13) no
C27 B C39 . . . 108.69(12) no
C33 B C39 . . . 107.53(12) no
C27 B C33 . . . 111.59(13) no
C21 B C27 . . . 108.87(12) no

loop_
_geom_bond_atom_site_label_1
_geom_bond_atom_site_label_2
_geom_bond_site_symmetry_1
_geom_bond_site_symmetry_2
_geom_bond_distance
_geom_bond_publ_flag
Ru C1 . . 2.1834(16) no
Ru C2 . . 2.1844(16) no
Ru C3 . . 2.1766(16) no
Ru C4 . . 2.1896(16) no
Ru C5 . . 2.1959(16) no
Ru C11 . . 2.2305(16) no
Ru C12 . . 2.213(2) no
Ru C13 . . 2.207(2) no
Ru C14 . . 2.2180(17) no
Ru C15 . . 2.2163(19) no
Ru C16 . . 2.2133(16) no
O19 C19 . . 1.204(3) no
C1 C2 . . 1.431(2) no
C1 C5 . . 1.432(2) no
C1 C6 . . 1.501(2) no
C2 C3 . . 1.437(2) no
C2 C7 . . 1.493(2) no
C3 C4 . . 1.431(2) no
C3 C8 . . 1.497(2) no
C4 C5 . . 1.440(2) no
C4 C9 . . 1.501(2) no
C5 C10 . . 1.496(2) no
C11 C12 . . 1.420(2) no
C11 C16 . . 1.409(2) no
C11 C17 . . 1.506(2) no
C12 C13 . . 1.427(3) no
C13 C14 . . 1.394(3) no
C14 C15 . . 1.387(3) no
C15 C16 . . 1.399(2) no
C17 C18 . . 1.507(3) no
C18 C19 . . 1.506(3) no
C19 C20 . . 1.500(3) no
C6 H6A . . 0.9500 no
C6 H6B . . 0.9500 no
C6 H6C . . 0.9500 no
C7 H7A . . 0.9500 no
C7 H7B . . 0.9500 no
C7 H7C . . 0.9500 no
C8 H8A . . 0.9500 no
C8 H8B . . 0.9500 no
C8 H8C . . 0.9500 no
C9 H9A . . 0.9500 no
C9 H9B . . 0.9500 no
C9 H9C . . 0.9500 no
C10 H10A . . 0.9500 no
C10 H10B . . 0.9500 no
C10 H10C . . 0.9500 no
C12 H12 . . 0.9500 no
C13 H13 . . 0.9500 no
C14 H14 . . 0.9500 no
C15 H15 . . 0.9500 no
C16 H16 . . 0.9500 no
C17 H17A . . 0.9500 no
C17 H17B . . 0.9500 no
C18 H18A . . 0.9500 no
C18 H18B . . 0.9500 no
C20 H20A . . 0.9500 no
C20 H20B . . 0.9500 no
C20 H20C . . 0.9500 no
C21 C22 . . 1.406(2) no
C21 C26 . . 1.407(2) no
C21 B . . 1.645(2) no
C22 C23 . . 1.394(2) no
C23 C24 . . 1.386(2) no
C24 C25 . . 1.385(3) no
C25 C26 . . 1.388(2) no
C27 C28 . . 1.400(2) no
C27 C32 . . 1.407(2) no
C27 B . . 1.654(2) no
C28 C29 . . 1.390(2) no
C29 C30 . . 1.376(3) no
C30 C31 . . 1.383(3) no
C31 C32 . . 1.394(3) no
C33 C34 . . 1.399(2) no
C33 C38 . . 1.401(2) no
C33 B . . 1.649(2) no
C34 C35 . . 1.393(3) no
C35 C36 . . 1.364(4) no
C36 C37 . . 1.376(3) no
C37 C38 . . 1.397(3) no
C39 C40 . . 1.400(2) no
C39 C44 . . 1.404(2) no
C39 B . . 1.654(2) no
C40 C41 . . 1.394(3) no
C41 C42 . . 1.377(3) no
C42 C43 . . 1.376(3) no
C43 C44 . . 1.390(2) no
C22 H22 . . 0.9500 no
C23 H23 . . 0.9500 no
C24 H24 . . 0.9500 no
C25 H25 . . 0.9500 no
C26 H26 . . 0.9500 no
C28 H28 . . 0.9500 no
C29 H29 . . 0.9500 no
C30 H30 . . 0.9500 no
C31 H31 . . 0.9500 no
C32 H32 . . 0.9500 no
C34 H34 . . 0.9500 no
C35 H35 . . 0.9500 no
C36 H36 . . 0.9500 no
C37 H37 . . 0.9500 no
C38 H38 . . 0.9500 no
C40 H40 . . 0.9500 no
C41 H41 . . 0.9500 no
C42 H42 . . 0.9500 no
C43 H43 . . 0.9500 no
C44 H44 . . 0.9500 no

loop_
_geom_contact_atom_site_label_1
_geom_contact_atom_site_label_2
_geom_contact_distance
_geom_contact_site_symmetry_1
_geom_contact_site_symmetry_2
_geom_contact_publ_flag
O19 C6 3.409(2) . 3_655 no
O19 H17A 2.6300 . . no
O19 H17B 2.8700 . . no
O19 H6B 2.7600 . 3_655 no
C1 C3 2.319(2) . . no
C1 C4 2.323(2) . . no
C1 C7 2.605(2) . . no
C1 C10 2.611(2) . . no
C1 C16 3.590(2) . . no
C1 C35 3.429(3) . 4_554 no
C2 C4 2.323(2) . . no
C2 C5 2.319(2) . . no
C2 C6 2.614(2) . . no
C2 C8 2.608(2) . . no
C2 C12 3.546(3) . . no
C2 C36 3.449(3) . 4_554 no
C3 C1 2.319(2) . . no
C3 C5 2.320(2) . . no
C3 C7 2.610(2) . . no
C3 C9 2.622(2) . . no
C3 C13 3.516(3) . . no
C4 C1 2.323(2) . . no
C4 C2 2.323(2) . . no
C4 C8 2.615(2) . . no
C4 C10 2.613(2) . . no
C4 C14 3.544(3) . . no
C5 C2 2.319(2) . . no
C5 C3 2.320(2) . . no
C5 C6 2.609(2) . . no
C5 C9 2.612(2) . . no
C5 C15 3.577(2) . . no
C6 O19 3.409(2) . 3_655 no
C8 C24 3.598(3) . 1_655 no
C11 C15 2.452(2) . . no
C11 C14 2.837(3) . . no
C11 C13 2.465(3) . . no
C12 C15 2.808(3) . . no
C12 C37 3.483(3) . . no
C12 C2 3.546(3) . . no
C12 C16 2.422(2) . . no
C12 C14 2.446(3) . . no
C12 C17 2.556(3) . . no
C13 C11 2.465(3) . . no
C13 C15 2.410(3) . . no
C13 C36 3.576(3) . . no
C13 C16 2.791(3) . . no
C13 C3 3.516(3) . . no
C14 C28 3.561(2) . 4_555 no
C14 C16 2.416(3) . . no
C14 C12 2.446(3) . . no
C14 C4 3.544(3) . . no
C14 C11 2.837(3) . . no
C15 C13 2.410(3) . . no
C15 C5 3.577(2) . . no
C15 C11 2.452(2) . . no
C15 C12 2.808(3) . . no
C16 C12 2.422(2) . . no
C16 C28 3.396(2) . 2_545 no
C16 C1 3.590(2) . . no
C16 C17 2.529(3) . . no
C16 C13 2.791(3) . . no
C16 C14 2.416(3) . . no
C19 C42 3.536(3) . . no
C22 C34 3.418(3) . . no
C24 C8 3.598(3) . 1_455 no
C26 C28 3.305(2) . . no
C26 C40 3.244(2) . . no
C28 C14 3.561(2) . 4_454 no
C28 C16 3.396(2) . 2_555 no
C28 C26 3.305(2) . . no
C32 C34 3.204(3) . . no
C32 C44 3.279(2) . . no
C34 C22 3.418(3) . . no
C34 C32 3.204(3) . . no
C35 C1 3.429(3) . 4_455 no
C36 C2 3.449(3) . 4_455 no
C36 C13 3.576(3) . . no
C37 C12 3.483(3) . . no
C38 C40 3.438(2) . . no
C40 C26 3.244(2) . . no
C40 C38 3.438(2) . . no
C42 C19 3.536(3) . . no
C44 C32 3.279(2) . . no
C6 H10B 2.8900 . . no
C6 H7A 2.9200 . . no
C7 H6C 2.8600 . . no
C7 H8B 2.9700 . . no
C8 H7C 2.8400 . . no
C8 H9B 2.9400 . . no
C9 H10A 2.8700 . . no
C9 H8A 2.8500 . . no
C10 H6A 2.9300 . . no
C10 H9A 2.8600 . . no
C11 H12 2.0700 . . no
C11 H16 2.0500 . . no
C12 H18A 3.0400 . . no
C12 H13 2.0700 . . no
C13 H12 2.0700 . . no
C13 H14 2.0400 . . no
C14 H26 3.0400 . 4_555 no
C14 H13 2.0400 . . no
C14 H15 2.0300 . . no
C15 H14 2.0300 . . no
C15 H16 2.0400 . . no
C16 H15 2.0400 . . no
C16 H28 2.9600 . 2_545 no
C20 H42 3.1000 . 3_555 no
C21 H40 2.7700 . . no
C21 H28 2.6200 . . no
C21 H9C 3.0900 . 1_455 no
C22 H16 2.8600 . 2_555 no
C22 H9C 3.0900 . 1_455 no
C23 H16 2.8800 . 2_555 no
C24 H10B 2.9700 . 2_555 no
C25 H36 3.0200 . 4_454 no
C25 H29 3.0100 . 3_565 no
C25 H8C 3.0800 . 1_455 no
C26 H28 2.5900 . . no
C26 H40 2.7700 . . no
C27 H34 2.7400 . . no
C27 H44 2.6900 . . no
C28 H14 3.0100 . 4_454 no
C28 H18B 3.0100 . 2_555 no
C29 H18B 2.9000 . 2_555 no
C29 H15 2.9000 . 4_454 no
C30 H18B 2.9700 . 2_555 no
C32 H44 2.5500 . . no
C32 H34 2.7500 . . no
C33 H32 2.8500 . . no
C33 H22 2.5700 . . no
C34 H32 2.8200 . . no
C34 H6B 3.0800 . 4_455 no
C34 H22 2.7200 . . no
C37 H12 3.0400 . . no
C37 H7B 2.9900 . 4_455 no
C38 H18A 3.0600 . . no
C38 H12 2.9200 . . no
C39 H26 2.8900 . . no
C39 H14 2.9400 . 4_454 no
C39 H38 2.6800 . . no
C40 H26 2.8800 . . no
C40 H38 2.7400 . . no
C41 H35 3.0200 . 4_454 no
C43 H17B 3.0800 . . no
C43 H9B 2.8400 . 4_454 no
C44 H14 2.9000 . 4_454 no
H6A C10 2.9300 . . no
H6A H10B 2.3800 . . no
H6B C34 3.0800 . 4_554 no
H6B O19 2.7600 . 3_655 no
H6C H7A 2.3400 . . no
H6C C7 2.8600 . . no
H7A C6 2.9200 . . no
H7A H6C 2.3400 . . no
H7B C37 2.9900 . 4_554 no
H7C H44 2.5600 . . no
H7C C8 2.8400 . . no
H7C H8B 2.3900 . . no
H8A C9 2.8500 . . no
H8A H9B 2.3300 . . no
H8B C7 2.9700 . . no
H8B H7C 2.3900 . . no
H8B H32 2.5800 . . no
H8C C25 3.0800 . 1_655 no
H9A H10A 2.2900 . . no
H9A C10 2.8600 . . no
H9B C43 2.8400 . 4_555 no
H9B H43 2.4000 . 4_555 no
H9B H8A 2.3300 . . no
H9B C8 2.9400 . . no
H9C C21 3.0900 . 1_655 no
H9C C22 3.0900 . 1_655 no
H10A H9A 2.2900 . . no
H10A C9 2.8700 . . no
H10B C6 2.8900 . . no
H10B H6A 2.3800 . . no
H10B C24 2.9700 . 2_545 no
H10B H24 2.4300 . 2_545 no
H10C H41 2.5500 . 1_655 no
H12 H17B 2.5900 . . no
H12 C37 3.0400 . . no
H12 C38 2.9200 . . no
H14 C39 2.9400 . 4_555 no
H14 C44 2.9000 . 4_555 no
H14 C28 3.0100 . 4_555 no
H15 C29 2.9000 . 4_555 no
H16 C23 2.8800 . 2_545 no
H16 H17A 2.3800 . . no
H16 C22 2.8600 . 2_545 no
H17A O19 2.6300 . . no
H17A H16 2.3800 . . no
H17B O19 2.8700 . . no
H17B C43 3.0800 . . no
H17B H12 2.5900 . . no
H18A H20B 2.3700 . . no
H18A C12 3.0400 . . no
H18A C38 3.0600 . . no
H18B C28 3.0100 . 2_545 no
H18B C30 2.9700 . 2_545 no
H18B C29 2.9000 . 2_545 no
H20A H42 2.5200 . 3_555 no
H20B H18A 2.3700 . . no
H22 C33 2.5700 . . no
H22 C34 2.7200 . . no
H24 H10B 2.4300 . 2_555 no
H25 H29 2.4600 . 3_565 no
H25 H36 2.5700 . 4_454 no
H26 C39 2.8900 . . no
H26 C40 2.8800 . . no
H26 H28 2.5800 . . no
H26 H40 2.6000 . . no
H26 C14 3.0400 . 4_454 no
H28 C21 2.6200 . . no
H28 C26 2.5900 . . no
H28 H26 2.5800 . . no
H28 C16 2.9600 . 2_555 no
H29 C25 3.0100 . 3_565 no
H29 H25 2.4600 . 3_565 no
H32 C33 2.8500 . . no
H32 C34 2.8200 . . no
H32 H8B 2.5800 . . no
H32 H34 2.5600 . . no
H32 H44 2.4100 . . no
H34 C27 2.7400 . . no
H34 C32 2.7500 . . no
H34 H32 2.5600 . . no
H35 C41 3.0200 . 4_555 no
H35 H41 2.4100 . 4_555 no
H36 C25 3.0200 . 4_555 no
H36 H25 2.5700 . 4_555 no
H38 C39 2.6800 . . no
H38 C40 2.7400 . . no
H40 C21 2.7700 . . no
H40 C26 2.7700 . . no
H40 H26 2.6000 . . no
H41 H10C 2.5500 . 1_455 no
H41 H35 2.4100 . 4_454 no
H42 C20 3.1000 . 3_555 no
H42 H20A 2.5200 . 3_555 no
H43 H9B 2.4000 . 4_454 no
H44 C27 2.6900 . . no
H44 C32 2.5500 . . no
H44 H7C 2.5600 . . no
H44 H32 2.4100 . . no

loop_
_geom_torsion_atom_site_label_1
_geom_torsion_atom_site_label_2
_geom_torsion_atom_site_label_3
_geom_torsion_atom_site_label_4
_geom_torsion_site_symmetry_1
_geom_torsion_site_symmetry_2
_geom_torsion_site_symmetry_3
_geom_torsion_site_symmetry_4
_geom_torsion
_geom_torsion_publ_flag
C2 Ru C1 C5 . . . . 117.74(13) no
C2 Ru C1 C6 . . . . -121.30(18) no
C3 Ru C1 C2 . . . . -37.61(9) no
C3 Ru C1 C5 . . . . 80.13(10) no
C3 Ru C1 C6 . . . . -158.91(16) no
C4 Ru C1 C2 . . . . -80.31(10) no
C4 Ru C1 C5 . . . . 37.42(9) no
C4 Ru C1 C6 . . . . 158.38(16) no
C5 Ru C1 C2 . . . . -117.74(13) no
C5 Ru C1 C6 . . . . 120.96(18) no
C11 Ru C1 C2 . . . . 98.44(10) no
C11 Ru C1 C5 . . . . -143.82(9) no
C11 Ru C1 C6 . . . . -22.86(16) no
C12 Ru C1 C2 . . . . 62.58(12) no
C12 Ru C1 C5 . . . . -179.68(9) no
C12 Ru C1 C6 . . . . -58.72(17) no
C14 Ru C1 C2 . . . . -148.7(2) no
C14 Ru C1 C5 . . . . -31.0(2) no
C14 Ru C1 C6 . . . . 90.0(3) no
C15 Ru C1 C2 . . . . 174.09(9) no
C15 Ru C1 C5 . . . . -68.17(12) no
C15 Ru C1 C6 . . . . 52.79(17) no
C16 Ru C1 C2 . . . . 137.74(9) no
C16 Ru C1 C5 . . . . -104.53(10) no
C16 Ru C1 C6 . . . . 16.43(16) no
C1 Ru C2 C3 . . . . -117.94(13) no
C1 Ru C2 C7 . . . . 121.16(18) no
C3 Ru C2 C1 . . . . 117.94(13) no
C3 Ru C2 C7 . . . . -120.90(18) no
C4 Ru C2 C1 . . . . 80.35(10) no
C4 Ru C2 C3 . . . . -37.59(9) no
C4 Ru C2 C7 . . . . -158.49(16) no
C5 Ru C2 C1 . . . . 37.51(9) no
C5 Ru C2 C3 . . . . -80.43(10) no
C5 Ru C2 C7 . . . . 158.67(16) no
C11 Ru C2 C1 . . . . -96.04(10) no
C11 Ru C2 C3 . . . . 146.02(9) no
C11 Ru C2 C7 . . . . 25.12(16) no
C12 Ru C2 C1 . . . . -135.41(10) no
C12 Ru C2 C3 . . . . 106.65(10) no
C12 Ru C2 C7 . . . . -14.25(16) no
C13 Ru C2 C1 . . . . -172.50(10) no
C13 Ru C2 C3 . . . . 69.56(12) no
C13 Ru C2 C7 . . . . -51.34(17) no
C14 Ru C2 C1 . . . . 152.42(17) no
C14 Ru C2 C3 . . . . 34.5(2) no
C14 Ru C2 C7 . . . . -86.4(2) no
C16 Ru C2 C1 . . . . -61.69(12) no
C16 Ru C2 C3 . . . . -179.63(9) no
C16 Ru C2 C7 . . . . 59.47(17) no
C1 Ru C3 C2 . . . . 37.38(9) no
C1 Ru C3 C4 . . . . -80.21(10) no
C1 Ru C3 C8 . . . . 157.85(16) no
C2 Ru C3 C4 . . . . -117.59(13) no
C2 Ru C3 C8 . . . . 120.47(18) no
C4 Ru C3 C2 . . . . 117.59(13) no
C4 Ru C3 C8 . . . . -121.94(18) no
C5 Ru C3 C2 . . . . 79.98(10) no
C5 Ru C3 C4 . . . . -37.61(9) no
C5 Ru C3 C8 . . . . -159.55(16) no
C11 Ru C3 C2 . . . . -53.22(13) no
C11 Ru C3 C4 . . . . -170.81(9) no
C11 Ru C3 C8 . . . . 67.25(17) no
C12 Ru C3 C2 . . . . -88.31(10) no
C12 Ru C3 C4 . . . . 154.10(9) no
C12 Ru C3 C8 . . . . 32.16(16) no
C13 Ru C3 C2 . . . . -127.86(10) no
C13 Ru C3 C4 . . . . 114.55(10) no
C13 Ru C3 C8 . . . . -7.39(16) no
C14 Ru C3 C2 . . . . -164.99(10) no
C14 Ru C3 C4 . . . . 77.42(11) no
C14 Ru C3 C8 . . . . -44.52(17) no
C15 Ru C3 C2 . . . . 161.50(12) no
C15 Ru C3 C4 . . . . 43.91(17) no
C15 Ru C3 C8 . . . . -78.03(19) no
C1 Ru C4 C3 . . . . 80.49(10) no
C1 Ru C4 C5 . . . . -37.26(9) no
C1 Ru C4 C9 . . . . -157.67(16) no
C2 Ru C4 C3 . . . . 37.80(9) no
C2 Ru C4 C5 . . . . -79.96(10) no
C2 Ru C4 C9 . . . . 159.64(16) no
C3 Ru C4 C5 . . . . -117.75(13) no
C3 Ru C4 C9 . . . . 121.85(18) no
C5 Ru C4 C3 . . . . 117.75(13) no
C5 Ru C4 C9 . . . . -120.40(18) no
C12 Ru C4 C3 . . . . -45.35(16) no
C12 Ru C4 C5 . . . . -163.10(12) no
C12 Ru C4 C9 . . . . 76.50(18) no
C13 Ru C4 C3 . . . . -81.20(11) no
C13 Ru C4 C5 . . . . 161.05(10) no
C13 Ru C4 C9 . . . . 40.65(16) no
C14 Ru C4 C3 . . . . -119.33(10) no
C14 Ru C4 C5 . . . . 122.92(10) no
C14 Ru C4 C9 . . . . 2.52(16) no
C15 Ru C4 C3 . . . . -157.26(9) no
C15 Ru C4 C5 . . . . 84.99(11) no
C15 Ru C4 C9 . . . . -35.42(16) no
C16 Ru C4 C3 . . . . 168.18(10) no
C16 Ru C4 C5 . . . . 50.43(14) no
C16 Ru C4 C9 . . . . -69.97(18) no
C1 Ru C5 C4 . . . . 118.14(13) no
C1 Ru C5 C10 . . . . -121.18(18) no
C2 Ru C5 C1 . . . . -37.58(9) no
C2 Ru C5 C4 . . . . 80.56(10) no
C2 Ru C5 C10 . . . . -158.77(16) no
C3 Ru C5 C1 . . . . -80.60(10) no
C3 Ru C5 C4 . . . . 37.55(9) no
C3 Ru C5 C10 . . . . 158.22(16) no
C4 Ru C5 C1 . . . . -118.14(13) no
C4 Ru C5 C10 . . . . 120.67(18) no
C11 Ru C5 C1 . . . . 54.89(12) no
C11 Ru C5 C4 . . . . 173.03(9) no
C11 Ru C5 C10 . . . . -66.30(17) no
C13 Ru C5 C1 . . . . -156.52(14) no
C13 Ru C5 C4 . . . . -38.37(18) no
C13 Ru C5 C10 . . . . 82.3(2) no
C14 Ru C5 C1 . . . . 167.57(10) no
C14 Ru C5 C4 . . . . -74.29(12) no
C14 Ru C5 C10 . . . . 46.38(17) no
C15 Ru C5 C1 . . . . 130.40(10) no
C15 Ru C5 C4 . . . . -111.46(10) no
C15 Ru C5 C10 . . . . 9.22(16) no
C16 Ru C5 C1 . . . . 91.27(10) no
C16 Ru C5 C4 . . . . -150.59(9) no
C16 Ru C5 C10 . . . . -29.92(16) no
C1 Ru C11 C12 . . . . -133.13(11) no
C1 Ru C11 C16 . . . . 96.69(10) no
C1 Ru C11 C17 . . . . -17.40(17) no
C2 Ru C11 C12 . . . . -92.34(11) no
C2 Ru C11 C16 . . . . 137.48(9) no
C2 Ru C11 C17 . . . . 23.39(17) no
C3 Ru C11 C12 . . . . -60.21(14) no
C3 Ru C11 C16 . . . . 169.61(9) no
C3 Ru C11 C17 . . . . 55.51(19) no
C5 Ru C11 C12 . . . . -165.58(11) no
C5 Ru C11 C16 . . . . 64.24(12) no
C5 Ru C11 C17 . . . . -49.85(19) no
C12 Ru C11 C16 . . . . -130.18(15) no
C12 Ru C11 C17 . . . . 115.7(2) no
C13 Ru C11 C12 . . . . 29.51(11) no
C13 Ru C11 C16 . . . . -100.68(11) no
C13 Ru C11 C17 . . . . 145.23(18) no
C14 Ru C11 C12 . . . . 65.96(12) no
C14 Ru C11 C16 . . . . -64.23(11) no
C14 Ru C11 C17 . . . . -178.32(17) no
C15 Ru C11 C12 . . . . 101.96(12) no
C15 Ru C11 C16 . . . . -28.22(10) no
C15 Ru C11 C17 . . . . -142.31(18) no
C16 Ru C11 C12 . . . . 130.18(15) no
C16 Ru C11 C17 . . . . -114.09(19) no
C1 Ru C12 C11 . . . . 65.73(13) no
C1 Ru C12 C13 . . . . -162.38(10) no
C2 Ru C12 C11 . . . . 100.91(10) no
C2 Ru C12 C13 . . . . -127.20(11) no
C3 Ru C12 C11 . . . . 141.62(10) no
C3 Ru C12 C13 . . . . -86.49(12) no
C4 Ru C12 C11 . . . . 170.43(10) no
C4 Ru C12 C13 . . . . -57.68(17) no
C11 Ru C12 C13 . . . . 131.89(16) no
C13 Ru C12 C11 . . . . -131.89(16) no
C14 Ru C12 C11 . . . . -102.92(12) no
C14 Ru C12 C13 . . . . 28.97(12) no
C15 Ru C12 C11 . . . . -66.62(11) no
C15 Ru C12 C13 . . . . 65.27(11) no
C16 Ru C12 C11 . . . . -30.09(9) no
C16 Ru C12 C13 . . . . 101.80(12) no
C2 Ru C13 C12 . . . . 70.25(13) no
C2 Ru C13 C14 . . . . -157.95(12) no
C3 Ru C13 C12 . . . . 107.74(11) no
C3 Ru C13 C14 . . . . -120.46(13) no
C4 Ru C13 C12 . . . . 147.46(10) no
C4 Ru C13 C14 . . . . -80.75(14) no
C5 Ru C13 C12 . . . . 173.35(12) no
C5 Ru C13 C14 . . . . -54.9(2) no
C11 Ru C13 C12 . . . . -29.20(10) no
C11 Ru C13 C14 . . . . 102.59(13) no
C12 Ru C13 C14 . . . . 131.79(18) no
C14 Ru C13 C12 . . . . -131.79(18) no
C15 Ru C13 C12 . . . . -102.95(12) no
C15 Ru C13 C14 . . . . 28.85(12) no
C16 Ru C13 C12 . . . . -66.31(11) no
C16 Ru C13 C14 . . . . 65.48(13) no
C1 Ru C14 C13 . . . . 175.54(17) no
C1 Ru C14 C15 . . . . -52.4(3) no
C2 Ru C14 C13 . . . . 50.9(2) no
C2 Ru C14 C15 . . . . -177.03(15) no
C3 Ru C14 C13 . . . . 75.22(14) no
C3 Ru C14 C15 . . . . -152.67(11) no
C4 Ru C14 C13 . . . . 114.44(13) no
C4 Ru C14 C15 . . . . -113.44(12) no
C5 Ru C14 C13 . . . . 153.10(11) no
C5 Ru C14 C15 . . . . -74.79(14) no
C11 Ru C14 C13 . . . . -66.59(13) no
C11 Ru C14 C15 . . . . 65.52(12) no
C12 Ru C14 C13 . . . . -29.67(12) no
C12 Ru C14 C15 . . . . 102.44(13) no
C13 Ru C14 C15 . . . . 132.11(19) no
C15 Ru C14 C13 . . . . -132.11(19) no
C16 Ru C14 C13 . . . . -102.91(14) no
C16 Ru C14 C15 . . . . 29.20(11) no
C1 Ru C15 C14 . . . . 159.25(12) no
C1 Ru C15 C16 . . . . -68.82(13) no
C3 Ru C15 C14 . . . . 52.49(19) no
C3 Ru C15 C16 . . . . -175.58(12) no
C4 Ru C15 C14 . . . . 81.46(13) no
C4 Ru C15 C16 . . . . -146.61(10) no
C5 Ru C15 C14 . . . . 122.07(12) no
C5 Ru C15 C16 . . . . -106.00(11) no
C11 Ru C15 C14 . . . . -103.62(13) no
C11 Ru C15 C16 . . . . 28.31(10) no
C12 Ru C15 C14 . . . . -66.46(13) no
C12 Ru C15 C16 . . . . 65.48(11) no
C13 Ru C15 C14 . . . . -29.05(13) no
C13 Ru C15 C16 . . . . 102.88(12) no
C14 Ru C15 C16 . . . . 131.93(17) no
C16 Ru C15 C14 . . . . -131.93(17) no
C1 Ru C16 C11 . . . . -96.92(10) no
C1 Ru C16 C15 . . . . 129.62(11) no
C2 Ru C16 C11 . . . . -61.60(12) no
C2 Ru C16 C15 . . . . 164.94(10) no
C4 Ru C16 C11 . . . . -169.45(10) no
C4 Ru C16 C15 . . . . 57.08(15) no
C5 Ru C16 C11 . . . . -137.87(9) no
C5 Ru C16 C15 . . . . 88.67(11) no
C11 Ru C16 C15 . . . . -133.47(15) no
C12 Ru C16 C11 . . . . 30.33(10) no
C12 Ru C16 C15 . . . . -103.13(12) no
C13 Ru C16 C11 . . . . 68.00(10) no
C13 Ru C16 C15 . . . . -65.47(12) no
C14 Ru C16 C11 . . . . 104.53(11) no
C14 Ru C16 C15 . . . . -28.93(11) no
C15 Ru C16 C11 . . . . 133.47(15) no
C15 Ru C14 H14 . . . . 114.00 no
C16 Ru C14 H14 . . . . 143.00 no
C1 Ru C15 H15 . . . . 45.00 no
C3 Ru C15 H15 . . . . -62.00 no
C4 Ru C15 H15 . . . . -33.00 no
C1 Ru C12 H12 . . . . -49.00 no
C2 Ru C12 H12 . . . . -14.00 no
C3 Ru C12 H12 . . . . 27.00 no
C4 Ru C12 H12 . . . . 56.00 no
C11 Ru C12 H12 . . . . -115.00 no
C13 Ru C12 H12 . . . . 114.00 no
C14 Ru C12 H12 . . . . 143.00 no
C15 Ru C12 H12 . . . . 179.00 no
C16 Ru C12 H12 . . . . -145.00 no
C2 Ru C13 H13 . . . . -44.00 no
C3 Ru C13 H13 . . . . -6.00 no
C4 Ru C13 H13 . . . . 34.00 no
C5 Ru C13 H13 . . . . 59.00 no
C11 Ru C13 H13 . . . . -143.00 no
C12 Ru C13 H13 . . . . -114.00 no
C14 Ru C13 H13 . . . . 114.00 no
C15 Ru C13 H13 . . . . 143.00 no
C16 Ru C13 H13 . . . . 180.00 no
C1 Ru C14 H14 . . . . 62.00 no
C2 Ru C14 H14 . . . . -63.00 no
C3 Ru C14 H14 . . . . -39.00 no
C4 Ru C14 H14 . . . . 1.00 no
C5 Ru C14 H14 . . . . 39.00 no
C11 Ru C14 H14 . . . . 180.00 no
C12 Ru C14 H14 . . . . -144.00 no
C13 Ru C14 H14 . . . . -114.00 no
C11 Ru C16 H16 . . . . 113.00 no
C12 Ru C16 H16 . . . . 144.00 no
C13 Ru C16 H16 . . . . -179.00 no
C14 Ru C16 H16 . . . . -142.00 no
C15 Ru C16 H16 . . . . -113.00 no
C5 Ru C15 H15 . . . . 8.00 no
C11 Ru C15 H15 . . . . 142.00 no
C12 Ru C15 H15 . . . . 179.00 no
C13 Ru C15 H15 . . . . -143.00 no
C14 Ru C15 H15 . . . . -114.00 no
C16 Ru C15 H15 . . . . 114.00 no
C1 Ru C16 H16 . . . . 17.00 no
C2 Ru C16 H16 . . . . 52.00 no
C4 Ru C16 H16 . . . . -56.00 no
C5 Ru C16 H16 . . . . -24.00 no
Ru C1 C2 C3 . . . . 61.04(11) no
Ru C1 C2 C7 . . . . -122.88(16) no
C5 C1 C2 Ru . . . . -62.00(11) no
C5 C1 C2 C3 . . . . -0.97(18) no
C5 C1 C2 C7 . . . . 175.12(15) no
C2 C1 C5 Ru . . . . 61.70(11) no
C2 C1 C5 C4 . . . . 0.76(18) no
C6 C1 C2 Ru . . . . 120.56(17) no
C6 C1 C2 C3 . . . . -178.40(15) no
C6 C1 C2 C7 . . . . -2.3(3) no
Ru C1 C5 C4 . . . . -60.95(11) no
Ru C1 C5 C10 . . . . 123.37(16) no
C6 C1 C5 Ru . . . . -120.84(16) no
C6 C1 C5 C4 . . . . 178.21(15) no
C2 C1 C5 C10 . . . . -174.93(15) no
C6 C1 C5 C10 . . . . 2.5(3) no
C1 C2 C3 C4 . . . . 0.81(18) no
C1 C2 C3 C8 . . . . 179.35(16) no
Ru C2 C3 C4 . . . . 62.08(11) no
Ru C2 C3 C8 . . . . -119.38(17) no
C1 C2 C3 Ru . . . . -61.28(11) no
C7 C2 C3 C8 . . . . 3.3(3) no
C7 C2 C3 Ru . . . . 122.64(16) no
C7 C2 C3 C4 . . . . -175.28(15) no
C2 C3 C4 C5 . . . . -0.34(18) no
Ru C3 C4 C5 . . . . 61.55(11) no
Ru C3 C4 C9 . . . . -121.70(17) no
C2 C3 C4 Ru . . . . -61.89(11) no
C8 C3 C4 C5 . . . . -178.86(16) no
C2 C3 C4 C9 . . . . 176.41(16) no
C8 C3 C4 Ru . . . . 119.59(17) no
C8 C3 C4 C9 . . . . -2.1(3) no
C3 C4 C5 C1 . . . . -0.26(18) no
Ru C4 C5 C1 . . . . 60.85(11) no
Ru C4 C5 C10 . . . . -123.44(16) no
C3 C4 C5 Ru . . . . -61.11(11) no
C9 C4 C5 Ru . . . . 122.08(16) no
C9 C4 C5 C1 . . . . -177.07(15) no
C3 C4 C5 C10 . . . . 175.45(15) no
C9 C4 C5 C10 . . . . -1.4(3) no
C12 C11 C17 C18 . . . . -78.6(2) no
C16 C11 C17 C18 . . . . 101.5(2) no
Ru C11 C12 C13 . . . . -54.33(17) no
C16 C11 C12 Ru . . . . 54.70(14) no
C16 C11 C12 C13 . . . . 0.4(3) no
C17 C11 C12 Ru . . . . -125.17(16) no
C17 C11 C12 C13 . . . . -179.50(17) no
Ru C11 C16 C15 . . . . 54.11(15) no
C12 C11 C16 Ru . . . . -54.62(14) no
C12 C11 C16 C15 . . . . -0.5(3) no
C17 C11 C16 Ru . . . . 125.26(15) no
C17 C11 C16 C15 . . . . 179.36(16) no
Ru C11 C17 C18 . . . . -168.97(12) no
Ru C12 C13 C14 . . . . -55.12(18) no
C11 C12 C13 Ru . . . . 54.85(16) no
C11 C12 C13 C14 . . . . -0.3(3) no
Ru C13 C14 C15 . . . . -54.51(17) no
C12 C13 C14 Ru . . . . 54.80(18) no
C12 C13 C14 C15 . . . . 0.3(3) no
Ru C14 C15 C16 . . . . -54.70(16) no
C13 C14 C15 Ru . . . . 54.28(17) no
C13 C14 C15 C16 . . . . -0.4(3) no
Ru C15 C16 C11 . . . . -54.33(15) no
C14 C15 C16 Ru . . . . 54.87(17) no
C14 C15 C16 C11 . . . . 0.5(3) no
C11 C17 C18 C19 . . . . -174.24(16) no
C17 C18 C19 O19 . . . . 11.2(3) no
C17 C18 C19 C20 . . . . -170.24(19) no
C26 C21 C22 C23 . . . . -0.7(2) no
B C21 C22 C23 . . . . 175.79(15) no
C22 C21 C26 C25 . . . . 0.6(2) no
B C21 C26 C25 . . . . -175.91(15) no
C22 C21 B C27 . . . . -97.48(16) no
C22 C21 B C33 . . . . 23.88(19) no
C22 C21 B C39 . . . . 142.22(14) no
C26 C21 B C27 . . . . 78.77(17) no
C26 C21 B C33 . . . . -159.87(14) no
C26 C21 B C39 . . . . -41.54(19) no
C21 C22 C23 C24 . . . . 0.5(2) no
C22 C23 C24 C25 . . . . 0.0(2) no
C23 C24 C25 C26 . . . . -0.2(2) no
C24 C25 C26 C21 . . . . -0.1(2) no
C32 C27 C28 C29 . . . . 1.1(2) no
B C27 C28 C29 . . . . -175.49(14) no
C28 C27 C32 C31 . . . . -2.3(2) no
B C27 C32 C31 . . . . 174.28(16) no
C28 C27 B C21 . . . . -24.56(19) no
C28 C27 B C33 . . . . -143.74(14) no
C28 C27 B C39 . . . . 97.85(17) no
C32 C27 B C21 . . . . 159.11(14) no
C32 C27 B C33 . . . . 39.9(2) no
C32 C27 B C39 . . . . -78.48(18) no
C27 C28 C29 C30 . . . . 0.8(3) no
C28 C29 C30 C31 . . . . -1.6(3) no
C29 C30 C31 C32 . . . . 0.5(3) no
C30 C31 C32 C27 . . . . 1.6(3) no
C38 C33 C34 C35 . . . . 0.2(3) no
B C33 C34 C35 . . . . 174.77(17) no
C34 C33 C38 C37 . . . . -0.6(3) no
B C33 C38 C37 . . . . -175.18(17) no
C34 C33 B C21 . . . . -89.42(18) no
C34 C33 B C27 . . . . 30.2(2) no
C34 C33 B C39 . . . . 149.34(15) no
C38 C33 B C21 . . . . 84.77(18) no
C38 C33 B C27 . . . . -155.57(15) no
C38 C33 B C39 . . . . -36.5(2) no
C33 C34 C35 C36 . . . . 0.2(3) no
C34 C35 C36 C37 . . . . -0.3(3) no
C35 C36 C37 C38 . . . . -0.1(3) no
C36 C37 C38 C33 . . . . 0.5(3) no
C44 C39 C40 C41 . . . . 0.8(2) no
B C39 C40 C41 . . . . -173.63(16) no
C40 C39 C44 C43 . . . . -1.3(2) no
B C39 C44 C43 . . . . 173.25(15) no
C40 C39 B C21 . . . . -28.5(2) no
C40 C39 B C27 . . . . -148.89(15) no
C40 C39 B C33 . . . . 90.16(18) no
C44 C39 B C21 . . . . 157.45(13) no
C44 C39 B C27 . . . . 37.04(19) no
C44 C39 B C33 . . . . -83.91(17) no
C39 C40 C41 C42 . . . . 0.1(3) no
C40 C41 C42 C43 . . . . -0.5(3) no
C41 C42 C43 C44 . . . . 0.0(3) no
C42 C43 C44 C39 . . . . 1.0(3) no
